data_2100699
loop_
_publ_author_name
'van Mechelen, Jan B.'
'Peschar, Rene.'
'Schenk, Henk.'

_publ_contact_author_address
;
 Universiteit van Amsterdam
 Van 't Hoff Institute for Molecular Sciences (HIMS)
 Faculty of Science (FNWI)
 Valckenierstraat 65
 1018 XE Amsterdam
 The Netherlands
;
_publ_contact_author_email janvm@science.uva.nl
_publ_contact_author_fax '+31 20 5256940'
_publ_contact_author_name 'Jan B. van Mechelen'
_publ_contact_author_phone '+31 20 5257041'
_publ_section_title
;
 Structures of mono-unsaturated triacylglycerols. II. The \b~2~
 polymorph
;
_publ_section_title_footnote ' ?'
_journal_coeditor_code DR5012
_journal_date_accepted 2006-09-12
_journal_date_recd_electronic 2006-07-26
_journal_issue 6
_journal_name_full 'Acta Crystallographica Section B'
_journal_page_first 1131
_journal_page_last 1138
_journal_paper_category FA
_journal_paper_doi 10.1107/S0108768106037086
_journal_volume 62
_journal_year 2006
_chemical_formula_moiety 'C57 H108 O6'
_chemical_formula_structural 'C57 H108 O6'
_chemical_formula_sum 'C57 H108 O6'
_chemical_formula_weight 889.48
_chemical_name_common SOS-beta2
_chemical_name_systematic 1,3-distearoyl-2-oleoylglycerol
_space_group_IT_number 9
_symmetry_cell_setting monoclinic
_symmetry_space_group_name_Hall 'C -2yc'
_symmetry_space_group_name_H-M 'C 1 c 1'
_audit_creation_method 'from EXP file using GSAS2CIF'
_cell_angle_alpha 90.0
_cell_angle_beta 88.7547(16)
_cell_angle_gamma 90.0
_cell_formula_units_Z 4
_cell_length_a 5.44014(10)
_cell_length_b 130.295(7)
_cell_length_c 8.2209(3)
_cell_measurement_temperature 298
_cell_volume 5825.8(4)
_computing_data_collection 'PANalytical Datacollector '
_computing_structure_refinement GSAS
_diffrn_ambient_temperature 298
_diffrn_radiation_monochromator 'PANalitical hybrid monochormator'
_diffrn_radiation_type 'Cu K\a~1~'
_diffrn_radiation_wavelength 1.54059
_exptl_absorpt_correction_T_max 1.00000
_exptl_absorpt_correction_T_min 1.00000
_exptl_absorpt_process_details
;   GSAS Absorption/surface roughness correction: function number 0
 No correction is applied.
;
_exptl_crystal_colour white
_exptl_crystal_density_diffrn 1.014
_refine_ls_extinction_method none
_refine_ls_goodness_of_fit_all 3.86
_refine_ls_hydrogen_treatment constr
_refine_ls_matrix_type full
_refine_ls_number_parameters 550
_refine_ls_number_restraints 541
_refine_ls_shift/su_max 0.15
_refine_ls_shift/su_mean 0.00
_reflns_number_total 512
_cod_data_source_file dr5012.cif
_cod_data_source_block SOS-B2-XPERT-ENAN2_publ
_cod_depositor_comments
;
The following automatic conversions were performed:
'_geom_bond_publ_flag' value 'N' changed to 'n' according to
'/home/saulius/struct/CIF-dictionaries/cif_core.dic' dictionary named
'cif_core.dic' version 2.4.1 from 2010-06-29 (340
times).

'_geom_angle_publ_flag' value 'N' changed to 'n' according to
'/home/saulius/struct/CIF-dictionaries/cif_core.dic' dictionary named
'cif_core.dic' version 2.4.1 from 2010-06-29 (330 times).

Automatic conversion script
Id: cif_fix_enum 1527 2010-12-29 10:47:43Z saulius 

The following automatic conversions were performed:

'_geom_bond_publ_flag' value 'N' changed to 'n' according to
/home/saulius/struct/CIF-dictionaries/cif_core.dic dictionary named
'cif_core.dic' version 2.4.1 from 2010-06-29 (340
times).

'_geom_angle_publ_flag' value 'N' changed to 'n' according
to /home/saulius/struct/CIF-dictionaries/cif_core.dic dictionary
named 'cif_core.dic' version 2.4.1 from 2010-06-29 (330 times).

Automatic conversion script
Id: cif_fix_values 1715 2011-07-08 13:25:40Z adriana 
;
_cod_original_sg_symbol_H-M 'C c'
_cod_database_code 2100699

loop_
_symmetry_equiv_pos_site_id
_symmetry_equiv_pos_as_xyz
1 +x,+y,+z
2 +x,-y,+z+1/2
101 +x+1/2,+y+1/2,+z
102 +x+1/2,-y+1/2,+z+1/2

loop_
_atom_site_type_symbol
_atom_site_label
_atom_site_fract_x
_atom_site_fract_y
_atom_site_fract_z
_atom_site_U_iso_or_equiv
_atom_site_thermal_displace_type
_atom_site_occupancy
O O1a 0.569(11) 0.15445(4) 0.468(13) 0.0253 Uiso 1.0
C C1a 0.6568(5) 0.14497(3) 0.4842(11) 0.0253 Uiso 1.0
C C2a 0.4488(7) 0.13719(4) 0.4966(7) 0.0253 Uiso 1.0
O O2a 0.8727(8) 0.14286(6) 0.4813(12) 0.0253 Uiso 1.0
C C3a 0.5126(7) 0.12867(4) 0.6169(7) 0.0253 Uiso 1.0
C C4a 0.3009(7) 0.12102(4) 0.6338(7) 0.0253 Uiso 1.0
C C5a 0.3752(7) 0.11218(4) 0.7459(7) 0.0253 Uiso 1.0
C C6a 0.1597(7) 0.10482(4) 0.7764(7) 0.0253 Uiso 1.0
C C7a 0.2466(7) 0.09563(4) 0.8763(7) 0.0253 Uiso 1.0
C C8a 0.0342(7) 0.08809(4) 0.9095(7) 0.0253 Uiso 1.0
C C9a 0.1158(7) 0.07941(4) 1.0239(7) 0.0253 Uiso 1.0
C C10a -0.1022(7) 0.07229(4) 1.0665(7) 0.0253 Uiso 1.0
C C11a -0.0167(7) 0.06293(4) 1.1643(7) 0.0253 Uiso 1.0
C C12a -0.2354(7) 0.05585(4) 1.2071(7) 0.0253 Uiso 1.0
C C13a -0.1504(7) 0.04654(4) 1.3070(7) 0.0253 Uiso 1.0
C C14a -0.3697(7) 0.03951(4) 1.3465(7) 0.0253 Uiso 1.0
C C15a -0.2857(7) 0.02983(4) 1.4356(7) 0.0253 Uiso 1.0
C C16a -0.5087(8) 0.02320(4) 1.4806(7) 0.0253 Uiso 1.0
C C17a -0.4480(8) 0.01328(4) 1.5691(8) 0.0253 Uiso 1.0
C C18a -0.6347(8) 0.00534(5) 1.6279(8) 0.0253 Uiso 1.0
C C1 0.7468(6) 0.16264(4) 0.4342(6) 0.0253 Uiso 1.0
C C2 0.6675(7) 0.16852(4) 0.2874(6) 0.0253 Uiso 1.0
O O1b 0.8674(7) 0.17525(5) 0.2284(9) 0.0253 Uiso 1.0
C C1b 0.8017(6) 0.18433(3) 0.1678(9) 0.0253 Uiso 1.0
C C2b 1.0186(7) 0.19157(4) 0.1567(7) 0.0253 Uiso 1.0
O O2b 0.5914(8) 0.18684(6) 0.1463(11) 0.0253 Uiso 1.0
C C3b 0.9850(7) 0.19920(4) 0.0162(6) 0.0253 Uiso 1.0
C C4b 1.1705(7) 0.20800(4) 0.0283(6) 0.0253 Uiso 1.0
C C5b 1.1247(7) 0.21613(4) -0.1029(6) 0.0253 Uiso 1.0
C C6b 1.3076(7) 0.22500(4) -0.0855(6) 0.0253 Uiso 1.0
C C7b 1.2842(7) 0.23280(4) -0.2235(6) 0.0253 Uiso 1.0
C C8b 1.4815(8) 0.24108(4) -0.2036(6) 0.0253 Uiso 1.0
C C9b 1.4649(9) 0.24911(4) -0.3346(6) 0.0253 Uiso 1.0
C C10b 1.4406(9) 0.25923(4) -0.3184(6) 0.0253 Uiso 1.0
C C11b 1.4028(8) 0.26537(4) -0.1648(6) 0.0253 Uiso 1.0
C C12b 1.2333(8) 0.27445(4) -0.1948(6) 0.0253 Uiso 1.0
C C13b 1.2443(7) 0.28166(4) -0.0493(6) 0.0253 Uiso 1.0
C C14b 1.0682(7) 0.29061(4) -0.0672(6) 0.0253 Uiso 1.0
C C15b 1.1029(7) 0.29799(4) 0.0747(6) 0.0253 Uiso 1.0
C C16b 0.9101(7) 0.30645(4) 0.0720(6) 0.0253 Uiso 1.0
C C17b 0.9557(8) 0.31408(4) 0.2079(6) 0.0253 Uiso 1.0
C C18b 0.8111(8) 0.32381(4) 0.1768(7) 0.0253 Uiso 1.0
C C3 0.5972(7) 0.16115(5) 0.1558(6) 0.0253 Uiso 1.0
O O1c 0.8065(7) 0.15938(5) 0.0457(7) 0.0253 Uiso 1.0
C C1c 0.7855(6) 0.15165(4) -0.0566(6) 0.0253 Uiso 0.9996
C C2c 1.0307(7) 0.14664(5) -0.0910(6) 0.0253 Uiso 1.0
O O2c 0.6089(8) 0.15036(7) -0.1368(8) 0.0253 Uiso 1.0
C C3c 1.0858(7) 0.13852(4) 0.0374(6) 0.0253 Uiso 1.0
C C4c 0.8791(7) 0.13059(4) 0.0494(7) 0.0253 Uiso 1.0
C C5c 0.9564(7) 0.12190(4) 0.1613(7) 0.0253 Uiso 1.0
C C6c 0.7439(7) 0.11439(4) 0.1896(7) 0.0253 Uiso 1.0
C C7c 0.8201(7) 0.10588(4) 0.3084(7) 0.0253 Uiso 1.0
C C8c 0.6124(7) 0.09803(4) 0.3295(7) 0.0253 Uiso 1.0
C C9c 0.6934(7) 0.08920(4) 0.4397(7) 0.0253 Uiso 1.0
C C10c 0.4805(7) 0.08156(4) 0.4662(7) 0.0253 Uiso 1.0
C C11c 0.5512(7) 0.07326(4) 0.5892(7) 0.0253 Uiso 1.0
C C12c 0.3439(7) 0.06526(4) 0.6075(7) 0.0253 Uiso 1.0
C C13c 0.4248(7) 0.05625(4) 0.7160(7) 0.0253 Uiso 1.0
C C14c 0.2106(7) 0.04879(4) 0.7475(7) 0.0253 Uiso 1.0
C C15c 0.2907(7) 0.03999(4) 0.8584(7) 0.0253 Uiso 1.0
C C16c 0.0838(7) 0.03212(4) 0.8764(7) 0.0253 Uiso 1.0
C C17c 0.1408(7) 0.02459(4) 1.0130(7) 0.0253 Uiso 1.0
C C18c -0.0733(8) 0.01702(5) 1.0370(7) 0.0253 Uiso 1.0
H H181a -0.7595(10) 0.00872(13) 1.7010(12) 0.0507 Uiso 1.0
H H182a -0.7183(10) 0.00227(13) 1.5325(11) 0.0507 Uiso 1.0
H H183a -0.5482(10) -0.00016(12) 1.6888(11) 0.0507 Uiso 1.0
H H171a -0.3073(10) 0.00973(12) 1.5118(12) 0.0507 Uiso 1.0
H H172a -0.3758(10) 0.01572(15) 1.6723(14) 0.0507 Uiso 1.0
H H161a -0.5963(10) 0.02141(13) 1.3784(11) 0.0507 Uiso 1.0
H H162a -0.6230(10) 0.02732(13) 1.5520(12) 0.0507 Uiso 1.0
H H151a -0.2002(10) 0.03183(13) 1.5373(11) 0.0507 Uiso 1.0
H H152a -0.1702(10) 0.02578(13) 1.3633(12) 0.0507 Uiso 1.0
H H141a -0.4500(10) 0.03745(13) 1.2433(11) 0.0507 Uiso 1.0
H H142a -0.4912(10) 0.04330(13) 1.4171(12) 0.0507 Uiso 1.0
H H131a -0.0789(10) 0.04899(13) 1.4110(11) 0.0507 Uiso 1.0
H H132a -0.0228(10) 0.04258(13) 1.2435(11) 0.0507 Uiso 1.0
H H121a -0.3113(10) 0.05338(13) 1.1048(11) 0.0507 Uiso 1.0
H H122a -0.3608(10) 0.05978(13) 1.2723(12) 0.0507 Uiso 1.0
H H111a 0.0590(10) 0.06534(13) 1.2670(11) 0.0507 Uiso 1.0
H H112a 0.1081(10) 0.05901(13) 1.0983(12) 0.0507 Uiso 1.0
H H101a -0.1785(10) 0.06992(13) 0.9641(11) 0.0507 Uiso 1.0
H H102a -0.2266(10) 0.07621(13) 1.1331(12) 0.0507 Uiso 1.0
H H91a 0.1791(10) 0.08248(13) 1.1265(11) 0.0507 Uiso 1.0
H H92a 0.2493(10) 0.07532(13) 0.9690(12) 0.0507 Uiso 1.0
H H81a -0.0187(10) 0.08506(13) 0.8042(11) 0.0507 Uiso 1.0
H H82a -0.1074(10) 0.09187(13) 0.9609(12) 0.0507 Uiso 1.0
H H71a 0.2546(10) 0.09765(12) 0.9928(11) 0.0507 Uiso 1.0
H H72a 0.4139(10) 0.09349(14) 0.8364(11) 0.0507 Uiso 1.0
H H61a 0.0970(10) 0.10239(13) 0.6703(11) 0.0507 Uiso 1.0
H H62a 0.0257(10) 0.10847(13) 0.8374(12) 0.0507 Uiso 1.0
H H51a 0.4281(10) 0.11504(13) 0.8518(11) 0.0507 Uiso 1.0
H H52a 0.5149(10) 0.10835(13) 0.6944(12) 0.0507 Uiso 1.0
H H41a 0.2627(10) 0.11821(13) 0.5245(11) 0.0507 Uiso 1.0
H H42a 0.1527(10) 0.12456(13) 0.6804(12) 0.0507 Uiso 1.0
H H31a 0.6631(10) 0.12500(13) 0.5779(12) 0.0507 Uiso 1.0
H H32a 0.5441(10) 0.13178(13) 0.7248(11) 0.0507 Uiso 1.0
H H21a 0.2945(10) 0.14073(13) 0.5346(12) 0.0507 Uiso 1.0
H H22a 0.4216(10) 0.13411(13) 0.3868(11) 0.0507 Uiso 1.0
H H11 0.7525(10) 0.16734(13) 0.5303(12) 0.0507 Uiso 1.0
H H12 0.9130(9) 0.15959(13) 0.4133(12) 0.0507 Uiso 1.0
H H181b 0.8952(10) 0.32783(13) 0.0875(12) 0.0507 Uiso 1.0
H H182b 0.6407(10) 0.32201(13) 0.1439(12) 0.0507 Uiso 1.0
H H183b 0.8039(10) 0.32803(13) 0.2782(11) 0.0507 Uiso 1.0
H H171b 1.1351(10) 0.31577(13) 0.2108(12) 0.0507 Uiso 1.0
H H172b 0.9017(10) 0.31106(13) 0.3142(11) 0.0507 Uiso 1.0
H H161b 0.7436(10) 0.30336(13) 0.0886(12) 0.0507 Uiso 1.0
H H162b 0.9184(10) 0.31008(13) -0.0354(11) 0.0507 Uiso 1.0
H H151b 1.2705(9) 0.30115(13) 0.0660(12) 0.0507 Uiso 1.0
H H152b 1.0867(10) 0.29413(13) 0.1794(11) 0.0507 Uiso 1.0
H H141b 0.8955(10) 0.28800(13) -0.0652(12) 0.0507 Uiso 1.0
H H142b 1.1032(10) 0.29424(13) -0.1720(11) 0.0507 Uiso 1.0
H H131b 1.4153(10) 0.28434(13) -0.0404(12) 0.0507 Uiso 1.0
H H132b 1.1989(10) 0.27777(13) 0.0515(11) 0.0507 Uiso 1.0
H H121b 1.0615(10) 0.27192(13) -0.2065(12) 0.0507 Uiso 1.0
H H122b 1.2875(10) 0.27811(13) -0.2963(11) 0.0507 Uiso 1.0
H H111b 1.3274(10) 0.26089(13) -0.0783(11) 0.0507 Uiso 1.0
H H112b 1.5647(10) 0.26799(13) -0.1277(12) 0.0507 Uiso 1.0
H H101b 1.4560(10) 0.26283(15) -0.4255(11) 0.0507 Uiso 1.0
H H91b 1.5112(10) 0.24733(16) -0.4498(11) 0.0507 Uiso 1.0
H H81b 1.6481(10) 0.23783(13) -0.2102(12) 0.0507 Uiso 1.0
H H82b 1.4575(10) 0.24442(13) -0.0953(11) 0.0507 Uiso 1.0
H H71b 1.1174(9) 0.23603(13) -0.2181(12) 0.0507 Uiso 1.0
H H72b 1.3087(10) 0.22929(13) -0.3307(11) 0.0507 Uiso 1.0
H H61b 1.4795(9) 0.22220(13) -0.0866(12) 0.0507 Uiso 1.0
H H62b 1.2739(10) 0.22858(13) 0.0204(11) 0.0507 Uiso 1.0
H H51b 0.9528(10) 0.21882(13) -0.0894(12) 0.0507 Uiso 1.0
H H52b 1.1469(10) 0.21295(13) -0.2128(11) 0.0507 Uiso 1.0
H H41b 1.1535(10) 0.21124(13) 0.1382(11) 0.0507 Uiso 1.0
H H42b 1.3407(10) 0.20518(13) 0.0136(12) 0.0507 Uiso 1.0
H H31b 1.0118(10) 0.19555(13) -0.0901(11) 0.0507 Uiso 1.0
H H32b 0.8140(10) 0.20205(13) 0.0213(12) 0.0507 Uiso 1.0
H H21b 1.0314(10) 0.19542(13) 0.2615(11) 0.0507 Uiso 1.0
H H22b 1.1729(10) 0.18751(13) 0.1373(12) 0.0507 Uiso 1.0
H H21 0.5209(10) 0.17280(13) 0.3182(12) 0.0507 Uiso 1.0
H H181c -0.2149(10) 0.02054(13) 1.0937(12) 0.0507 Uiso 1.0
H H182c -0.1276(10) 0.01442(13) 0.9288(11) 0.0507 Uiso 1.0
H H183c -0.0194(10) 0.01107(12) 1.1048(11) 0.0507 Uiso 1.0
H H171c 0.1650(10) 0.02850(13) 1.1167(11) 0.0507 Uiso 1.0
H H172c 0.2953(10) 0.02070(13) 0.9839(12) 0.0507 Uiso 1.0
H H161c 0.0697(10) 0.02824(13) 0.7721(11) 0.0507 Uiso 1.0
H H162c -0.0747(10) 0.03571(13) 0.9015(12) 0.0507 Uiso 1.0
H H151c 0.3304(10) 0.04276(13) 0.9678(11) 0.0507 Uiso 1.0
H H152c 0.4402(10) 0.03656(13) 0.8095(12) 0.0507 Uiso 1.0
H H141c 0.1558(10) 0.04588(13) 0.6417(11) 0.0507 Uiso 1.0
H H142c 0.0708(10) 0.05256(13) 0.8011(12) 0.0507 Uiso 1.0
H H131c 0.4816(10) 0.05898(13) 0.8223(11) 0.0507 Uiso 1.0
H H132c 0.5630(10) 0.05244(13) 0.6601(12) 0.0507 Uiso 1.0
H H121c 0.3028(10) 0.06257(13) 0.4975(11) 0.0507 Uiso 1.0
H H122c 0.1945(10) 0.06860(13) 0.6575(12) 0.0507 Uiso 1.0
H H111c 0.5796(10) 0.07659(13) 0.6972(11) 0.0507 Uiso 1.0
H H112c 0.7058(10) 0.06978(13) 0.5509(12) 0.0507 Uiso 1.0
H H101c 0.4413(10) 0.07821(13) 0.3601(11) 0.0507 Uiso 1.0
H H102c 0.3319(10) 0.08533(13) 0.5081(12) 0.0507 Uiso 1.0
H H91c 0.7433(10) 0.09206(13) 0.5470(11) 0.0507 Uiso 1.0
H H92c 0.8369(10) 0.08559(13) 0.3872(12) 0.0507 Uiso 1.0
H H81c 0.5692(10) 0.09523(13) 0.2210(11) 0.0507 Uiso 1.0
H H82c 0.4649(10) 0.10149(13) 0.3792(12) 0.0507 Uiso 1.0
H H71c 0.8555(10) 0.10900(13) 0.4164(11) 0.0507 Uiso 1.0
H H72c 0.9712(10) 0.10236(13) 0.2654(12) 0.0507 Uiso 1.0
H H61c 0.6989(10) 0.11127(13) 0.0833(11) 0.0507 Uiso 1.0
H H62c 0.5985(10) 0.11819(13) 0.2358(12) 0.0507 Uiso 1.0
H H51c 1.0071(10) 0.12483(13) 0.2676(11) 0.0507 Uiso 1.0
H H52c 1.0980(10) 0.11817(13) 0.1095(12) 0.0507 Uiso 1.0
H H41c 0.8466(10) 0.12776(13) -0.0612(11) 0.0507 Uiso 1.0
H H42c 0.7265(10) 0.13393(13) 0.0949(12) 0.0507 Uiso 1.0
H H31c 1.2430(10) 0.13496(13) 0.0066(12) 0.0507 Uiso 1.0
H H32c 1.1046(10) 0.14194(13) 0.1454(11) 0.0507 Uiso 1.0
H H21c 1.0291(10) 0.14331(13) -0.2011(11) 0.0507 Uiso 1.0
H H22c 1.1627(10) 0.15201(12) -0.0896(12) 0.0507 Uiso 1.0
H H31 0.4580(10) 0.16404(13) 0.0930(11) 0.0507 Uiso 1.0
H H32 0.5462(10) 0.15449(12) 0.2060(11) 0.0507 Uiso 1.0

loop_
_atom_type_symbol
_atom_type_scat_dispersion_real
_atom_type_scat_dispersion_imag
_atom_type_scat_source
O 0.047 0.032 International_Tables_Vol_C
C 0.017 0.009 International_Tables_Vol_C
H 0.000 0.000 International_Tables_Vol_C

loop_
_geom_angle_atom_site_label_1
_geom_angle_atom_site_label_2
_geom_angle_atom_site_label_3
_geom_angle
_geom_angle_publ_flag
C1a O1a C1 117(4) n
O1a C1a C2a 111.(2) n
O1a C1a O2a 124.(3) n
C2a C1a O2a 124.9(5) n
C1a C2a C3a 110.3(4) n
C1a C2a H21a 109.3(10) n
C1a C2a H22a 109.4(8) n
C3a C2a H21a 109.4(9) n
C3a C2a H22a 109.4(10) n
H21a C2a H22a 109.0(8) n
C2a C3a C4a 110.5(4) n
C2a C3a H31a 109.7(8) n
C2a C3a H32a 109.1(10) n
C4a C3a H31a 109.3(10) n
C4a C3a H32a 109.2(8) n
H31a C3a H32a 109.1(8) n
C3a C4a C5a 109.7(4) n
C3a C4a H41a 109.2(8) n
C3a C4a H42a 109.5(10) n
C5a C4a H41a 109.2(10) n
C5a C4a H42a 109.7(9) n
H41a C4a H42a 109.5(8) n
C4a C5a C6a 111.0(4) n
C4a C5a H51a 109.3(10) n
C4a C5a H52a 109.2(9) n
C6a C5a H51a 109.0(8) n
C6a C5a H52a 109.2(9) n
H51a C5a H52a 109.1(8) n
C5a C6a C7a 109.5(4) n
C5a C6a H61a 109.4(8) n
C5a C6a H62a 109.3(9) n
C7a C6a H61a 109.7(10) n
C7a C6a H62a 109.5(9) n
H61a C6a H62a 109.4(8) n
C6a C7a C8a 110.8(4) n
C6a C7a H71a 109.2(10) n
C6a C7a H72a 109.3(10) n
C8a C7a H71a 92.7(7) n
C8a C7a H72a 123.8(11) n
H71a C7a H72a 109.3(8) n
C7a C8a C9a 110.6(4) n
C7a C8a H81a 109.2(8) n
C7a C8a H82a 109.2(10) n
C9a C8a H81a 109.2(10) n
C9a C8a H82a 109.4(9) n
H81a C8a H82a 109.1(8) n
C8a C9a C10a 110.5(4) n
C8a C9a H91a 109.2(10) n
C8a C9a H92a 109.3(8) n
C10a C9a H91a 109.0(7) n
C10a C9a H92a 109.3(9) n
H91a C9a H92a 109.4(8) n
C9a C10a C11a 110.9(3) n
C9a C10a H101a 109.1(8) n
C9a C10a H102a 109.0(9) n
C11a C10a H101a 109.3(10) n
C11a C10a H102a 109.1(9) n
H101a C10a H102a 109.4(8) n
C10a C11a C12a 110.7(3) n
C10a C11a H111a 109.1(10) n
C10a C11a H112a 109.3(9) n
C12a C11a H111a 109.0(8) n
C12a C11a H112a 109.3(9) n
H111a C11a H112a 109.4(8) n
C11a C12a C13a 110.7(4) n
C11a C12a H121a 109.4(8) n
C11a C12a H122a 109.3(9) n
C13a C12a H121a 109.2(10) n
C13a C12a H122a 109.1(9) n
H121a C12a H122a 109.1(8) n
C12a C13a C14a 110.0(4) n
C12a C13a H131a 109.3(10) n
C12a C13a H132a 109.9(9) n
C14a C13a H131a 109.0(8) n
C14a C13a H132a 109.2(9) n
H131a C13a H132a 109.4(8) n
C13a C14a C15a 110.7(4) n
C13a C14a H141a 109.5(8) n
C13a C14a H142a 109.2(9) n
C15a C14a H141a 109.0(11) n
C15a C14a H142a 109.2(9) n
H141a C14a H142a 109.3(8) n
C14a C15a C16a 109.7(4) n
C14a C15a H151a 109.5(11) n
C14a C15a H152a 109.8(9) n
C16a C15a H151a 109.0(8) n
C16a C15a H152a 109.2(9) n
H151a C15a H152a 109.5(8) n
C15a C16a C17a 114.6(4) n
C15a C16a H161a 108.5(8) n
C15a C16a H162a 108.6(9) n
C17a C16a H161a 108.4(11) n
C17a C16a H162a 108.2(9) n
H161a C16a H162a 108.3(8) n
C16a C17a C18a 125.4(4) n
C16a C17a H171a 109.7(9) n
C16a C17a H172a 103.3(9) n
C18a C17a H171a 109.5(10) n
C18a C17a H172a 102.7(9) n
H171a C17a H172a 103.6(10) n
C17a C18a H181a 109.4(10) n
C17a C18a H182a 109.6(9) n
C17a C18a H183a 109.2(6) n
H181a C18a H182a 109.5(8) n
H181a C18a H183a 109.7(11) n
H182a C18a H183a 109.5(13) n
O1a C1 C2 109.(4) n
O1a C1 H11 109(4) n
O1a C1 H12 110.(2) n
C2 C1 H11 109.7(9) n
C2 C1 H12 109.8(8) n
H11 C1 H12 109.6(8) n
C1 C2 O1b 110.3(4) n
C1 C2 C3 109.6(4) n
C1 C2 H21 108.8(7) n
O1b C2 C3 110.0(4) n
O1b C2 H21 109.3(9) n
C3 C2 H21 108.9(7) n
C2 O1b C1b 116.7(4) n
O1b C1b C2b 111.1(4) n
O1b C1b O2b 123.8(5) n
C2b C1b O2b 124.3(5) n
C1b C2b C3b 110.1(4) n
C1b C2b H21b 109.2(7) n
C1b C2b H22b 109.3(9) n
C3b C2b H21b 109.5(10) n
C3b C2b H22b 109.6(8) n
H21b C2b H22b 109.1(9) n
C2b C3b C4b 110.2(4) n
C2b C3b H31b 109.2(10) n
C2b C3b H32b 109.5(8) n
C4b C3b H31b 109.2(8) n
C4b C3b H32b 109.4(10) n
H31b C3b H32b 109.3(8) n
C3b C4b C5b 110.7(4) n
C3b C4b H41b 109.1(8) n
C3b C4b H42b 109.0(10) n
C5b C4b H41b 109.3(10) n
C5b C4b H42b 109.4(8) n
H41b C4b H42b 109.3(8) n
C4b C5b C6b 109.8(4) n
C4b C5b H51b 109.2(8) n
C4b C5b H52b 109.3(10) n
C6b C5b H51b 109.4(10) n
C6b C5b H52b 109.3(8) n
H51b C5b H52b 109.8(8) n
C5b C6b C7b 111.5(4) n
C5b C6b H61b 109.4(10) n
C5b C6b H62b 109.0(8) n
C7b C6b H61b 109.1(8) n
C7b C6b H62b 108.5(10) n
H61b C6b H62b 109.3(8) n
C6b C7b C8b 108.6(4) n
C6b C7b H71b 109.7(8) n
C6b C7b H72b 109.8(10) n
C8b C7b H71b 109.6(10) n
C8b C7b H72b 109.6(7) n
H71b C7b H72b 109.6(9) n
C7b C8b C9b 111.1(4) n
C7b C8b H81b 109.3(10) n
C7b C8b H82b 108.9(7) n
C9b C8b H81b 108.9(8) n
C9b C8b H82b 109.1(10) n
H81b C8b H82b 109.5(9) n
C8b C9b C10b 128.6(5) n
C8b C9b H91b 119.9(13) n
C10b C9b H91b 110.2(13) n
C9b C10b C11b 128.4(5) n
C9b C10b H101b 111.7(11) n
C11b C10b H101b 119.8(11) n
C10b C11b C12b 110.4(4) n
C10b C11b H111b 109.4(9) n
C10b C11b H112b 109.5(7) n
C12b C11b H111b 109.1(7) n
C12b C11b H112b 109.0(10) n
H111b C11b H112b 109.4(9) n
C11b C12b C13b 108.5(4) n
C11b C12b H121b 109.4(10) n
C11b C12b H122b 109.7(8) n
C13b C12b H121b 109.4(8) n
C13b C12b H122b 110.2(10) n
H121b C12b H122b 109.7(9) n
C12b C13b C14b 111.2(4) n
C12b C13b H131b 109.1(8) n
C12b C13b H132b 109.0(10) n
C14b C13b H131b 109.2(10) n
C14b C13b H132b 109.0(8) n
H131b C13b H132b 109.3(9) n
C13b C14b C15b 108.7(4) n
C13b C14b H141b 109.4(10) n
C13b C14b H142b 109.8(8) n
C15b C14b H141b 109.5(8) n
C15b C14b H142b 109.6(10) n
H141b C14b H142b 109.7(9) n
C14b C15b C16b 110.4(4) n
C14b C15b H151b 109.4(8) n
C14b C15b H152b 109.3(10) n
C16b C15b H151b 109.2(10) n
C16b C15b H152b 109.2(7) n
H151b C15b H152b 109.3(9) n
C15b C16b C17b 109.9(4) n
C15b C16b H161b 109.3(10) n
C15b C16b H162b 109.6(8) n
C17b C16b H161b 109.0(8) n
C17b C16b H162b 109.5(10) n
H161b C16b H162b 109.5(8) n
C16b C17b C18b 109.2(4) n
C16b C17b H171b 109.6(8) n
C16b C17b H172b 109.6(10) n
C18b C17b H171b 109.3(11) n
C18b C17b H172b 109.5(9) n
H171b C17b H172b 109.5(8) n
C17b C18b H181b 109.3(8) n
C17b C18b H182b 109.7(11) n
C17b C18b H183b 109.3(9) n
H181b C18b H182b 109.6(9) n
H181b C18b H183b 109.3(12) n
H182b C18b H183b 109.6(9) n
C2 C3 O1c 109.9(4) n
C2 C3 H31 109.8(10) n
C2 C3 H32 109.3(7) n
O1c C3 H31 109.2(7) n
O1c C3 H32 109.0(7) n
H31 C3 H32 109.5(10) n
C3 O1c C1c 116.1(4) n
O1c C1c C2c 111.2(4) n
O1c C1c O2c 123.0(6) n
C2c C1c O2c 123.9(6) n
C1c C2c C3c 110.9(4) n
C1c C2c H21c 109.4(6) n
C1c C2c H22c 109.0(8) n
C3c C2c H21c 109.2(10) n
C3c C2c H22c 108.9(7) n
H21c C2c H22c 109.4(9) n
C2c C3c C4c 110.9(4) n
C2c C3c H31c 109.0(8) n
C2c C3c H32c 109.2(10) n
C4c C3c H31c 109.1(10) n
C4c C3c H32c 109.4(7) n
H31c C3c H32c 109.1(8) n
C3c C4c C5c 109.2(4) n
C3c C4c H41c 109.6(8) n
C3c C4c H42c 109.4(10) n
C5c C4c H41c 109.3(10) n
C5c C4c H42c 109.5(9) n
H41c C4c H42c 109.8(8) n
C4c C5c C6c 110.5(4) n
C4c C5c H51c 109.2(10) n
C4c C5c H52c 108.9(9) n
C6c C5c H51c 109.6(8) n
C6c C5c H52c 109.1(9) n
H51c C5c H52c 109.5(8) n
C5c C6c C7c 110.1(4) n
C5c C6c H61c 109.1(8) n
C5c C6c H62c 109.2(10) n
C7c C6c H61c 109.6(10) n
C7c C6c H62c 109.7(8) n
H61c C6c H62c 109.1(8) n
C6c C7c C8c 110.2(4) n
C6c C7c H71c 109.3(10) n
C6c C7c H72c 109.7(8) n
C8c C7c H71c 109.1(8) n
C8c C7c H72c 109.4(10) n
H71c C7c H72c 109.1(8) n
C7c C8c C9c 110.3(4) n
C7c C8c H81c 109.3(8) n
C7c C8c H82c 109.2(10) n
C9c C8c H81c 109.3(10) n
C9c C8c H82c 109.5(9) n
H81c C8c H82c 109.1(8) n
C8c C9c C10c 110.1(4) n
C8c C9c H91c 109.2(10) n
C8c C9c H92c 109.2(9) n
C10c C9c H91c 109.5(8) n
C10c C9c H92c 109.5(10) n
H91c C9c H92c 109.3(8) n
C9c C10c C11c 110.5(4) n
C9c C10c H101c 109.4(7) n
C9c C10c H102c 109.3(10) n
C11c C10c H101c 109.2(10) n
C11c C10c H102c 109.3(8) n
H101c C10c H102c 109.1(8) n
C10c C11c C12c 110.3(4) n
C10c C11c H111c 108.9(10) n
C10c C11c H112c 109.4(8) n
C12c C11c H111c 109.5(8) n
C12c C11c H112c 109.4(10) n
H111c C11c H112c 109.3(8) n
C11c C12c C13c 110.7(4) n
C11c C12c H121c 109.1(8) n
C11c C12c H122c 109.3(10) n
C13c C12c H121c 109.2(10) n
C13c C12c H122c 109.4(9) n
H121c C12c H122c 109.2(8) n
C12c C13c C14c 110.7(4) n
C12c C13c H131c 109.4(10) n
C12c C13c H132c 109.4(9) n
C14c C13c H131c 109.0(8) n
C14c C13c H132c 108.8(9) n
H131c C13c H132c 109.5(8) n
C13c C14c C15c 110.5(4) n
C13c C14c H141c 109.4(8) n
C13c C14c H142c 109.3(9) n
C15c C14c H141c 109.1(10) n
C15c C14c H142c 109.2(9) n
H141c C14c H142c 109.4(8) n
C14c C15c C16c 110.0(4) n
C14c C15c H151c 109.6(10) n
C14c C15c H152c 109.4(9) n
C16c C15c H151c 109.2(8) n
C16c C15c H152c 109.2(10) n
H151c C15c H152c 109.4(8) n
C15c C16c C17c 110.0(4) n
C15c C16c H161c 109.0(7) n
C15c C16c H162c 109.7(10) n
C17c C16c H161c 109.0(10) n
C17c C16c H162c 109.7(8) n
H161c C16c H162c 109.4(8) n
C16c C17c C18c 110.0(4) n
C16c C17c H171c 109.4(10) n
C16c C17c H172c 109.3(8) n
C18c C17c H171c 109.2(7) n
C18c C17c H172c 109.5(10) n
H171c C17c H172c 109.4(8) n
C17c C18c H181c 109.8(10) n
C17c C18c H182c 109.9(8) n
C17c C18c H183c 109.8(6) n
H181c C18c H182c 109.2(8) n
H181c C18c H183c 109.0(10) n
H182c C18c H183c 109.1(13) n

loop_
_geom_bond_atom_site_label_1
_geom_bond_atom_site_label_2
_geom_bond_distance
_geom_bond_publ_flag
O1a C1a 1.33(3) n
O1a C1 1.46(4) n
C1a O1a 1.33(3) n
C1a C2a 1.521(6) n
C1a O2a 1.206(5) n
C2a C1a 1.521(6) n
C2a C3a 1.532(8) n
C2a H21a 1.002(10) n
C2a H22a 1.001(12) n
O2a C1a 1.206(5) n
C3a C2a 1.532(8) n
C3a C4a 1.527(7) n
C3a H31a 0.995(10) n
C3a H32a 0.994(12) n
C4a C3a 1.527(7) n
C4a C5a 1.534(8) n
C4a H41a 0.997(12) n
C4a H42a 0.998(10) n
C5a C4a 1.534(8) n
C5a C6a 1.531(6) n
C5a H51a 0.995(12) n
C5a H52a 0.996(11) n
C6a C5a 1.531(6) n
C6a C7a 1.532(8) n
C6a H61a 0.994(11) n
C6a H62a 0.997(11) n
C7a C6a 1.532(8) n
C7a C8a 1.536(7) n
C7a H71a 0.995(11) n
C7a H72a 1.000(9) n
C8a C7a 1.536(7) n
C8a C9a 1.543(8) n
C8a H81a 1.000(12) n
C8a H82a 1.000(11) n
C9a C8a 1.543(8) n
C9a C10a 1.539(6) n
C9a H91a 1.002(12) n
C9a H92a 1.000(11) n
C10a C9a 1.539(6) n
C10a C11a 1.539(8) n
C10a H101a 0.996(11) n
C10a H102a 1.001(12) n
C11a C10a 1.539(8) n
C11a C12a 1.540(6) n
C11a H111a 0.999(11) n
C11a H112a 1.000(11) n
C12a C11a 1.540(6) n
C12a C13a 1.541(8) n
C12a H121a 0.998(11) n
C12a H122a 1.000(12) n
C13a C12a 1.541(8) n
C13a C14a 1.533(6) n
C13a H131a 0.999(11) n
C13a H132a 1.002(11) n
C14a C13a 1.533(6) n
C14a C15a 1.533(8) n
C14a H141a 1.000(11) n
C14a H142a 1.001(11) n
C15a C14a 1.533(8) n
C15a C16a 1.528(7) n
C15a H151a 1.000(11) n
C15a H152a 1.005(12) n
C16a C15a 1.528(7) n
C16a C17a 1.523(8) n
C16a H161a 1.002(11) n
C16a H162a 1.002(12) n
C17a C16a 1.523(8) n
C17a C18a 1.521(8) n
C17a H171a 1.003(11) n
C17a H172a 0.995(16) n
C18a C17a 1.521(8) n
C18a H181a 0.999(11) n
C18a H182a 0.999(12) n
C18a H183a 0.998(14) n
C1 O1a 1.46(4) n
C1 C2 1.501(7) n
C1 H11 1.001(14) n
C1 H12 0.999(9) n
C2 C1 1.501(7) n
C2 O1b 1.471(7) n
C2 C3 1.502(7) n
C2 H21 1.001(11) n
O1b C2 1.471(7) n
O1b C1b 1.336(8) n
C1b O1b 1.336(8) n
C1b C2b 1.512(6) n
C1b O2b 1.206(6) n
C2b C1b 1.512(6) n
C2b C3b 1.538(8) n
C2b H21b 1.001(13) n
C2b H22b 1.002(11) n
O2b C1b 1.206(6) n
C3b C2b 1.538(8) n
C3b C4b 1.532(7) n
C3b H31b 1.003(12) n
C3b H32b 1.001(9) n
C4b C3b 1.532(7) n
C4b C5b 1.535(7) n
C4b H41b 0.999(12) n
C4b H42b 1.001(9) n
C5b C4b 1.535(7) n
C5b C6b 1.534(7) n
C5b H51b 1.003(9) n
C5b H52b 0.999(12) n
C6b C5b 1.534(7) n
C6b C7b 1.531(7) n
C6b H61b 1.004(9) n
C6b H62b 1.001(12) n
C7b C6b 1.531(7) n
C7b C8b 1.533(7) n
C7b H71b 1.001(10) n
C7b H72b 0.999(12) n
C8b C7b 1.533(7) n
C8b C9b 1.505(7) n
C8b H81b 1.001(10) n
C8b H82b 0.997(12) n
C9b C8b 1.505(7) n
C9b C10b 1.333(8) n
C9b H91b 1.002(11) n
C10b C9b 1.333(8) n
C10b C11b 1.505(7) n
C10b H101b 0.999(13) n
C11b C10b 1.505(7) n
C11b C12b 1.523(7) n
C11b H111b 1.002(13) n
C11b H112b 0.999(9) n
C12b C11b 1.523(7) n
C12b C13b 1.523(7) n
C12b H121b 0.998(9) n
C12b H122b 1.000(12) n
C13b C12b 1.523(7) n
C13b C14b 1.518(7) n
C13b H131b 0.998(9) n
C13b H132b 0.997(13) n
C14b C13b 1.518(7) n
C14b C15b 1.527(7) n
C14b H141b 0.999(9) n
C14b H142b 0.998(12) n
C15b C14b 1.527(7) n
C15b C16b 1.522(7) n
C15b H151b 1.001(9) n
C15b H152b 0.999(13) n
C16b C15b 1.522(7) n
C16b C17b 1.520(8) n
C16b H161b 0.998(9) n
C16b H162b 1.001(13) n
C17b C16b 1.520(8) n
C17b C18b 1.516(7) n
C17b H171b 1.001(8) n
C17b H172b 0.998(12) n
C18b C17b 1.516(7) n
C18b H181b 1.004(13) n
C18b H182b 0.999(8) n
C18b H183b 0.999(13) n
C3 C2 1.502(7) n
C3 O1c 1.458(6) n
C3 H31 1.000(10) n
C3 H32 0.998(15) n
O1c C3 1.458(6) n
O1c C1c 1.318(8) n
C1c O1c 1.318(8) n
C1c C2c 1.507(6) n
C1c O2c 1.189(7) n
C2c C1c 1.507(6) n
C2c C3c 1.528(8) n
C2c H21c 1.004(12) n
C2c H22c 1.003(13) n
O2c C1c 1.189(7) n
C3c C2c 1.528(8) n
C3c C4c 1.529(7) n
C3c H31c 1.000(10) n
C3c H32c 1.001(12) n
C4c C3c 1.529(7) n
C4c C5c 1.524(8) n
C4c H41c 1.000(12) n
C4c H42c 1.002(10) n
C5c C4c 1.524(8) n
C5c C6c 1.528(7) n
C5c H51c 0.998(12) n
C5c H52c 0.998(11) n
C6c C5c 1.528(7) n
C6c C7c 1.540(8) n
C6c H61c 0.999(12) n
C6c H62c 1.001(11) n
C7c C6c 1.540(8) n
C7c C8c 1.531(7) n
C7c H71c 0.999(12) n
C7c H72c 1.000(10) n
C8c C7c 1.531(7) n
C8c C9c 1.535(8) n
C8c H81c 0.996(12) n
C8c H82c 1.000(10) n
C9c C8c 1.535(8) n
C9c C10c 1.539(7) n
C9c H91c 1.001(12) n
C9c H92c 1.001(11) n
C10c C9c 1.539(7) n
C10c C11c 1.535(8) n
C10c H101c 1.002(12) n
C10c H102c 1.001(11) n
C11c C10c 1.535(8) n
C11c C12c 1.541(7) n
C11c H111c 1.003(12) n
C11c H112c 1.001(10) n
C12c C11c 1.541(7) n
C12c C13c 1.544(8) n
C12c H121c 1.000(12) n
C12c H122c 1.002(10) n
C13c C12c 1.544(8) n
C13c C14c 1.536(7) n
C13c H131c 0.999(12) n
C13c H132c 1.004(11) n
C14c C13c 1.536(7) n
C14c C15c 1.534(8) n
C14c H141c 1.001(12) n
C14c H142c 1.000(11) n
C15c C14c 1.534(8) n
C15c C16c 1.527(7) n
C15c H151c 0.997(12) n
C15c H152c 1.004(10) n
C16c C15c 1.527(7) n
C16c C17c 1.527(8) n
C16c H161c 1.000(13) n
C16c H162c 0.999(10) n
C17c C16c 1.527(8) n
C17c C18c 1.536(7) n
C17c H171c 1.004(13) n
C17c H172c 1.006(11) n
C18c C17c 1.536(7) n
C18c H181c 1.003(11) n
C18c H182c 1.002(12) n
C18c H183c 1.003(15) n
H181a C18a 0.999(11) n
H182a C18a 0.999(12) n
H183a C18a 0.998(14) n
H171a C17a 1.003(11) n
H172a C17a 0.995(16) n
H161a C16a 1.002(11) n
H162a C16a 1.002(12) n
H151a C15a 1.000(11) n
H152a C15a 1.005(12) n
H141a C14a 1.000(11) n
H142a C14a 1.001(11) n
H131a C13a 0.999(11) n
H132a C13a 1.002(11) n
H121a C12a 0.998(11) n
H122a C12a 1.000(12) n
H111a C11a 0.999(11) n
H112a C11a 1.000(11) n
H101a C10a 0.996(11) n
H102a C10a 1.001(12) n
H91a C9a 1.002(12) n
H92a C9a 1.000(11) n
H81a C8a 1.000(12) n
H82a C8a 1.000(11) n
H71a C7a 0.995(11) n
H72a C7a 1.000(9) n
H61a C6a 0.994(11) n
H62a C6a 0.997(11) n
H51a C5a 0.995(12) n
H52a C5a 0.996(11) n
H41a C4a 0.997(12) n
H42a C4a 0.998(10) n
H31a C3a 0.995(10) n
H32a C3a 0.994(12) n
H21a C2a 1.002(10) n
H22a C2a 1.001(12) n
H11 C1 1.001(14) n
H12 C1 0.999(9) n
H181b C18b 1.004(13) n
H182b C18b 0.999(8) n
H183b C18b 0.999(13) n
H171b C17b 1.001(8) n
H172b C17b 0.998(12) n
H161b C16b 0.998(9) n
H162b C16b 1.001(13) n
H151b C15b 1.001(9) n
H152b C15b 0.999(13) n
H141b C14b 0.999(9) n
H142b C14b 0.998(12) n
H131b C13b 0.998(9) n
H132b C13b 0.997(13) n
H121b C12b 0.998(9) n
H122b C12b 1.000(12) n
H111b C11b 1.002(13) n
H112b C11b 0.999(9) n
H101b C10b 0.999(13) n
H91b C9b 1.002(11) n
H81b C8b 1.001(10) n
H82b C8b 0.997(12) n
H71b C7b 1.001(10) n
H72b C7b 0.999(12) n
H61b C6b 1.004(9) n
H62b C6b 1.001(12) n
H51b C5b 1.003(9) n
H52b C5b 0.999(12) n
H41b C4b 0.999(12) n
H42b C4b 1.001(9) n
H31b C3b 1.003(12) n
H32b C3b 1.001(9) n
H21b C2b 1.001(13) n
H22b C2b 1.002(11) n
H21 C2 1.001(11) n
H181c C18c 1.003(11) n
H182c C18c 1.002(12) n
H183c C18c 1.003(15) n
H171c C17c 1.004(13) n
H172c C17c 1.006(11) n
H161c C16c 1.000(13) n
H162c C16c 0.999(10) n
H151c C15c 0.997(12) n
H152c C15c 1.004(10) n
H141c C14c 1.001(12) n
H142c C14c 1.000(11) n
H131c C13c 0.999(12) n
H132c C13c 1.004(11) n
H121c C12c 1.000(12) n
H122c C12c 1.002(10) n
H111c C11c 1.003(12) n
H112c C11c 1.001(10) n
H101c C10c 1.002(12) n
H102c C10c 1.001(11) n
H91c C9c 1.001(12) n
H92c C9c 1.001(11) n
H81c C8c 0.996(12) n
H82c C8c 1.000(10) n
H71c C7c 0.999(12) n
H72c C7c 1.000(10) n
H61c C6c 0.999(12) n
H62c C6c 1.001(11) n
H51c C5c 0.998(12) n
H52c C5c 0.998(11) n
H41c C4c 1.000(12) n
H42c C4c 1.002(10) n
H31c C3c 1.000(10) n
H32c C3c 1.001(12) n
H21c C2c 1.004(12) n
H22c C2c 1.003(13) n
H31 C3 1.000(10) n
H32 C3 0.998(15) n
